data_7061462
loop_
_publ_author_name
'Mannarsamy, Maruthupandi'
'Nandeshwar, Muneshwar'
'Veerapathiran, Sabari'
'Mandal, Suman'
'Harijan, Dinesh'
'Subramaniyam, Kalaivanan'
'Muduli, Gopendra'
'Prabusankar, Ganesan'

_publ_section_title
;
 Dinuclear complexes, a one dimensional chain and a two dimensional layer
 of bismuth(iii) chalcogenones for C--S cross coupling reactions
;
_journal_issue 21
_journal_name_full 'New Journal of Chemistry'
_journal_page_first 10256
_journal_page_last 10263
_journal_paper_doi 10.1039/D2NJ01151D
_journal_volume 46
_journal_year 2022
_chemical_formula_moiety 'C12 H15 Bi Br3 N2 O Se'
_chemical_formula_sum 'C12 H15 Bi Br3 N2 O Se'
_chemical_formula_weight 730.92
_space_group_crystal_system triclinic
_space_group_IT_number 2
_space_group_name_Hall '-P 1'
_space_group_name_H-M_alt 'P -1'
_symmetry_Int_Tables_number 2
_atom_sites_solution_primary iterative
_audit_creation_date 2021-12-17
_audit_creation_method
;
Olex2 1.2
(compiled 2018.05.29 svn.r3508 for OlexSys, GUI svn.r5506)
;
_audit_update_record
;
2021-12-17 deposited with the CCDC.	2022-04-22 downloaded from the CCDC.
;
_cell_angle_alpha 77.900(4)
_cell_angle_beta 78.288(4)
_cell_angle_gamma 84.332(4)
_cell_formula_units_Z 2
_cell_length_a 7.6380(4)
_cell_length_b 11.3080(4)
_cell_length_c 13.1866(7)
_cell_measurement_reflns_used 2168
_cell_measurement_temperature 293
_cell_measurement_theta_max 26.9010
_cell_measurement_theta_min 3.6750
_cell_volume 1088.56(9)
_computing_cell_refinement 'CrysAlisPro 1.171.39.31d (Rigaku OD, 2017)'
_computing_data_collection 'CrysAlisPro 1.171.39.31d (Rigaku OD, 2017)'
_computing_data_reduction 'CrysAlisPro 1.171.39.31d (Rigaku OD, 2017)'
_computing_molecular_graphics 'Olex2 (Dolomanov et al., 2009)'
_computing_publication_material 'Olex2 (Dolomanov et al., 2009)'
_computing_structure_refinement 'olex2.refine (Bourhis et al., 2015)'
_computing_structure_solution 'olex2.solve (Bourhis et al., 2015)'
_diffrn_ambient_temperature 293.0
_diffrn_detector 'CCD plate'
_diffrn_detector_area_resol_mean 16.0309
_diffrn_detector_type Eos
_diffrn_measured_fraction_theta_full 0.8161
_diffrn_measured_fraction_theta_max 0.8161
_diffrn_measurement_details
;
List of Runs (angles in degrees, time in seconds):

  # Type    Start    End  Width  t~exp~   \w     \q     \k     \f   Frames
#--------------------------------------------------------------------------
  1  \w    -13.00  84.00   1.00   22.00    --   16.95  77.00 -60.00   97
  2  \w    -20.00  59.00   1.00   22.00    --   16.95 -99.00-180.00   79
  3  \w    -75.00 -47.00   1.00   22.00    --  -18.98 124.00  16.00   28
  4  \w    -46.00  46.00   1.00   22.00    --  -18.98  77.00  60.00   92
  5  \w    -88.00 -16.00   1.00   22.00    --  -18.98 -57.00-180.00   72
  6  \w     -6.00  50.00   1.00   22.00    --  -18.98  57.00 -30.00   56
;
_diffrn_measurement_device 'four-circle diffractometer'
_diffrn_measurement_device_type 'SuperNova, Dual, Cu at home/near, Eos'
_diffrn_measurement_method '\w scans'
_diffrn_orient_matrix_type 'CrysAlisPro convention (1999,Acta A55,543-557)'
_diffrn_orient_matrix_UB_11 -0.0215779000
_diffrn_orient_matrix_UB_12 0.0134207000
_diffrn_orient_matrix_UB_13 0.0514381000
_diffrn_orient_matrix_UB_21 0.0133443000
_diffrn_orient_matrix_UB_22 0.0620757000
_diffrn_orient_matrix_UB_23 -0.0217056000
_diffrn_orient_matrix_UB_31 -0.0915529000
_diffrn_orient_matrix_UB_32 0.0097999000
_diffrn_orient_matrix_UB_33 -0.0043996000
_diffrn_radiation_monochromator mirror
_diffrn_radiation_probe x-ray
_diffrn_radiation_type 'Mo K\a'
_diffrn_radiation_wavelength 0.71073
_diffrn_reflns_av_R_equivalents 0.0798
_diffrn_reflns_av_unetI/netI 0.1136
_diffrn_reflns_limit_h_max 10
_diffrn_reflns_limit_h_min -9
_diffrn_reflns_limit_k_max 14
_diffrn_reflns_limit_k_min -10
_diffrn_reflns_limit_l_max 16
_diffrn_reflns_limit_l_min -17
_diffrn_reflns_number 8154
_diffrn_reflns_theta_full 29.1034
_diffrn_reflns_theta_max 29.10
_diffrn_reflns_theta_min 2.90
_diffrn_source 'micro-focus sealed X-ray tube'
_diffrn_source_type 'SuperNova (Mo) X-ray Source'
_exptl_absorpt_coefficient_mu 15.271
_exptl_absorpt_correction_T_max 1.00000
_exptl_absorpt_correction_T_min 0.10948
_exptl_absorpt_correction_type multi-scan
_exptl_absorpt_process_details
;
CrysAlisPro 1.171.39.31d (Rigaku Oxford Diffraction, 2017)
Empirical absorption correction using spherical harmonics,
 implemented in SCALE3 ABSPACK scaling algorithm.
;
_exptl_crystal_colour 'clear reddish red'
_exptl_crystal_colour_lustre clear
_exptl_crystal_colour_modifier reddish
_exptl_crystal_colour_primary red
_exptl_crystal_density_diffrn 2.2298
_exptl_crystal_description plate
_exptl_crystal_F_000 653.4063
_exptl_crystal_size_max 0.09
_exptl_crystal_size_mid 0.08
_exptl_crystal_size_min 0.07
_refine_diff_density_max 3.4867
_refine_diff_density_min -3.9716
_refine_diff_density_rms 0.4034
_refine_ls_d_res_high 0.7306
_refine_ls_d_res_low 7.0340
_refine_ls_extinction_expression Fc^*^=kFc[1+0.001xFc^2^\l^3^/sin(2\q)]^-1/4^
_refine_ls_goodness_of_fit_ref 0.9272
_refine_ls_hydrogen_treatment constr
_refine_ls_matrix_type full
_refine_ls_number_constraints 25
_refine_ls_number_parameters 185
_refine_ls_number_reflns 4770
_refine_ls_number_restraints 0
_refine_ls_restrained_S_all 0.9272
_refine_ls_R_factor_all 0.0910
_refine_ls_R_factor_gt 0.0578
_refine_ls_shift/su_max 2.3081
_refine_ls_shift/su_mean 0.0125
_refine_ls_structure_factor_coef Fsqd
_refine_ls_weighting_details 'w=1/[\s^2^(Fo^2^)+(0.0566P)^2^] where P=(Fo^2^+2Fc^2^)/3'
_refine_ls_weighting_scheme calc
_refine_ls_wR_factor_gt 0.1151
_refine_ls_wR_factor_ref 0.1321
_reflns_Friedel_coverage 0.0
_reflns_limit_h_max 10
_reflns_limit_h_min -9
_reflns_limit_k_max 14
_reflns_limit_k_min -13
_reflns_limit_l_max 17
_reflns_limit_l_min 0
_reflns_number_gt 3210
_reflns_number_total 4770
_reflns_threshold_expression I>=2u(I)
_cod_data_source_file d2nj01151d2.cif
_cod_data_source_block 3
_cod_depositor_comments 'Adding full bibliography for 7061460--7061465.cif.'
_cod_database_code 7061462
_reflns_odcompleteness_completeness 96.78
_reflns_odcompleteness_iscentric 1
_reflns_odcompleteness_theta 26.32
_olex2_refinement_description
;
1. Fixed Uiso
 At 1.2 times of:
  All C(H) groups, All C(H,H) groups
 At 1.5 times of:
  All C(H,H,H) groups, All O(H) groups
2.a Ternary CH refined with riding coordinates:
 C8(H8)
2.b Secondary CH2 refined with riding coordinates:
 C11(H11a,H11b)
2.c Aromatic/amide H refined with riding coordinates:
 C1aa(H1aa), C6(H6), C12(H12), C4(H4), C3(H3)
2.d Idealised Me refined as rotating group:
 C10(H10a,H10b,H10c), C9(H9a,H9b,H9c)
2.e Idealised tetrahedral OH refined as rotating group:
 O1(H1)
;
_olex2_submission_special_instructions 'No special instructions were received'
_oxdiff_exptl_absorpt_empirical_details
;
Empirical correction (ABSPACK) includes:
- Absorption correction using spherical harmonics
- Frame scaling
;
_oxdiff_exptl_absorpt_empirical_full_max 4.643
_oxdiff_exptl_absorpt_empirical_full_min 0.535

loop_
_space_group_symop_id
_space_group_symop_operation_xyz
1 x,y,z
2 -x,-y,-z

loop_
_atom_site_label
_atom_site_type_symbol
_atom_site_fract_x
_atom_site_fract_y
_atom_site_fract_z
_atom_site_U_iso_or_equiv
_atom_site_adp_type
_atom_site_occupancy
_atom_site_refinement_flags_posn
Bi1 Bi 0.27939(5) 0.95490(3) 0.93234(3) 0.03689(16) Uani 1.000000 .
Br2 Br 0.57582(16) 1.12131(10) 0.86121(9) 0.0490(3) Uani 1.000000 .
Se1 Se 0.51447(16) 0.75691(10) 0.90877(9) 0.0453(3) Uani 1.000000 .
Br3 Br -0.02344(16) 0.81870(11) 1.01141(12) 0.0606(4) Uani 1.000000 .
Br1 Br 0.20755(19) 0.99100(12) 0.73723(11) 0.0618(4) Uani 1.000000 .
N1 N 0.3788(12) 0.6667(7) 0.7549(7) 0.038(2) Uani 1.000000 .
N2 N 0.6000(12) 0.7849(8) 0.6814(7) 0.045(2) Uani 1.000000 .
C1 C 0.4946(13) 0.7363(9) 0.7749(8) 0.035(2) Uani 1.000000 .
C7 C 0.5471(16) 0.7452(10) 0.6001(10) 0.047(3) Uani 1.000000 .
C2 C 0.4057(16) 0.6700(10) 0.6470(9) 0.045(3) Uani 1.000000 .
C11 C 0.2409(17) 0.5987(10) 0.8344(10) 0.056(3) Uani 1.000000 .
H11a H 0.1982(17) 0.6441(10) 0.8903(10) 0.067(4) Uiso 1.000000 R
H11b H 0.1404(17) 0.5923(10) 0.8016(10) 0.067(4) Uiso 1.000000 R
C8 C 0.7540(18) 0.8610(11) 0.6718(11) 0.060(3) Uani 1.000000 .
H8 H 0.7579(18) 0.8731(11) 0.7427(11) 0.072(4) Uiso 1.000000 R
O1 O 0.3438(16) 0.4057(8) 0.8024(8) 0.083(3) Uani 1.000000 .
H1 H 0.41(2) 0.347(9) 0.821(6) 0.124(5) Uiso 1.000000 GR
C1aa C 0.528(2) 0.7130(13) 0.4337(12) 0.075(4) Uani 1.000000 .
H1aa H 0.570(2) 0.7265(13) 0.3611(12) 0.090(5) Uiso 1.000000 R
C6 C 0.6047(19) 0.7663(11) 0.4921(10) 0.061(4) Uani 1.000000 .
H6 H 0.6968(19) 0.8177(11) 0.4607(10) 0.073(4) Uiso 1.000000 R
C12 C 0.3038(19) 0.4762(11) 0.8814(11) 0.070(4) Uani 1.000000 .
H12 H 0.3153(19) 0.4497(11) 0.9516(11) 0.084(5) Uiso 1.000000 R
C10 C 0.723(2) 0.9846(12) 0.6045(12) 0.084(5) Uani 1.000000 .
H10a H 0.713(13) 0.9754(14) 0.535(3) 0.126(7) Uiso 1.000000 GR
H10b H 0.614(7) 1.023(4) 0.636(4) 0.126(7) Uiso 1.000000 GR
H10c H 0.821(6) 1.033(3) 0.599(6) 0.126(7) Uiso 1.000000 GR
C4 C 0.385(2) 0.6364(15) 0.4774(13) 0.080(5) Uani 1.000000 .
H4 H 0.332(2) 0.6017(15) 0.4340(13) 0.097(6) Uiso 1.000000 R
C3 C 0.3251(18) 0.6134(11) 0.5864(11) 0.063(4) Uani 1.000000 .
H3 H 0.2335(18) 0.5616(11) 0.6175(11) 0.075(5) Uiso 1.000000 R
C9 C 0.9268(18) 0.7938(13) 0.6329(14) 0.092(5) Uani 1.000000 .
H9a H 0.951(8) 0.727(6) 0.687(4) 0.138(8) Uiso 1.000000 GR
H9b H 0.916(6) 0.764(9) 0.571(6) 0.138(8) Uiso 1.000000 GR
H9c H 1.023(3) 0.848(3) 0.615(9) 0.138(8) Uiso 1.000000 GR

loop_
_atom_site_aniso_label
_atom_site_aniso_U_11
_atom_site_aniso_U_22
_atom_site_aniso_U_33
_atom_site_aniso_U_12
_atom_site_aniso_U_13
_atom_site_aniso_U_23
Bi1 0.0357(2) 0.0376(2) 0.0342(3) -0.00659(17) -0.00090(17) -0.00351(18)
Br2 0.0577(7) 0.0513(7) 0.0353(7) -0.0217(6) -0.0022(5) -0.0002(5)
Se1 0.0536(7) 0.0442(6) 0.0355(7) 0.0043(5) -0.0099(5) -0.0038(5)
Br3 0.0472(7) 0.0453(7) 0.0814(11) -0.0145(6) 0.0130(7) -0.0133(7)
Br1 0.0702(9) 0.0688(8) 0.0449(8) -0.0008(7) -0.0176(7) -0.0027(7)
N1 0.050(6) 0.026(4) 0.031(6) -0.001(4) 0.002(4) 0.003(4)
N2 0.050(6) 0.046(5) 0.037(6) -0.005(5) -0.003(5) -0.007(5)
C1 0.032(5) 0.042(6) 0.023(6) 0.002(5) 0.008(4) -0.000(5)
C7 0.053(7) 0.040(6) 0.045(8) 0.003(6) -0.009(6) -0.007(6)
C2 0.059(8) 0.044(6) 0.033(7) 0.015(6) -0.012(6) -0.013(6)
C11 0.059(8) 0.047(7) 0.056(9) -0.017(6) 0.004(6) -0.005(6)
C8 0.069(9) 0.055(8) 0.049(9) -0.015(7) 0.006(7) -0.004(7)
O1 0.124(10) 0.047(6) 0.071(7) -0.011(6) -0.010(6) -0.003(5)
C1aa 0.117(14) 0.067(9) 0.038(10) -0.000(10) -0.014(9) -0.005(8)
C6 0.082(10) 0.059(8) 0.029(8) 0.006(7) 0.008(7) -0.002(6)
C12 0.110(12) 0.052(8) 0.044(9) -0.013(8) -0.013(8) 0.002(6)
C10 0.090(12) 0.058(9) 0.081(12) -0.022(8) 0.024(9) 0.005(8)
C4 0.111(13) 0.084(11) 0.058(11) 0.031(10) -0.038(10) -0.036(9)
C3 0.071(9) 0.054(8) 0.064(10) 0.010(7) -0.017(8) -0.015(7)
C9 0.059(10) 0.069(10) 0.145(17) -0.010(8) -0.006(10) -0.022(11)

loop_
_atom_type_symbol
_atom_type_scat_dispersion_real
_atom_type_scat_dispersion_imag
_atom_type_scat_Cromer_Mann_a1
_atom_type_scat_Cromer_Mann_a2
_atom_type_scat_Cromer_Mann_a3
_atom_type_scat_Cromer_Mann_a4
_atom_type_scat_Cromer_Mann_b1
_atom_type_scat_Cromer_Mann_b2
_atom_type_scat_Cromer_Mann_b3
_atom_type_scat_Cromer_Mann_b4
_atom_type_scat_Cromer_Mann_c
_atom_type_scat_source
_atom_type_scat_dispersion_source
C 0.00347 0.00161 2.31000 1.02000 1.58860 0.86500 20.84390 10.20750 0.56870 51.65120 0.215599998832 'International Tables Volume C Table 6.1.1.4 (pp. 500-502)' 'Henke, Gullikson and Davis, At. Data and Nucl. Data Tables, 1993, 54, 2'
H 0.00000 0.00000 0.49300 0.32291 0.14019 0.04081 10.51090 26.12570 3.14236 57.79970 0.0030380000826 'International Tables Volume C Table 6.1.1.4 (pp. 500-502)' 'Henke, Gullikson and Davis, At. Data and Nucl. Data Tables, 1993, 54, 2'
Bi -3.98376 10.58997 33.36890 12.95100 16.58770 6.46920 0.70400 2.92380 8.79370 48.00930 13.5782003403 'International Tables Volume C Table 6.1.1.4 (pp. 500-502)' 'Henke, Gullikson and Davis, At. Data and Nucl. Data Tables, 1993, 54, 2'
O 0.01158 0.00611 3.04850 2.28680 1.54630 0.86700 13.27710 5.70110 0.32390 32.90890 0.250800013542 'International Tables Volume C Table 6.1.1.4 (pp. 500-502)' 'Henke, Gullikson and Davis, At. Data and Nucl. Data Tables, 1993, 54, 2'
N 0.00653 0.00323 12.21260 3.13220 2.01250 1.16630 0.00570 9.89330 28.99750 0.58260 -11.5290002823 'International Tables Volume C Table 6.1.1.4 (pp. 500-502)' 'Henke, Gullikson and Davis, At. Data and Nucl. Data Tables, 1993, 54, 2'
Br -0.28346 2.55990 17.17890 5.23580 5.63770 3.98510 2.17230 16.57960 0.26090 41.43280 2.95569992065 'International Tables Volume C Table 6.1.1.4 (pp. 500-502)' 'Henke, Gullikson and Davis, At. Data and Nucl. Data Tables, 1993, 54, 2'
Se -0.08110 2.30834 17.00060 5.81960 3.97310 4.35430 2.40980 0.27260 15.23720 43.81630 2.84089994431 'International Tables Volume C Table 6.1.1.4 (pp. 500-502)' 'Henke, Gullikson and Davis, At. Data and Nucl. Data Tables, 1993, 54, 2'

loop_
_geom_angle_atom_site_label_1
_geom_angle_atom_site_label_2
_geom_angle_atom_site_label_3
_geom_angle
_geom_angle_site_symmetry_1
_geom_angle_site_symmetry_3
_geom_angle_publ_flag
Se1 Bi1 Br2 91.33(4) . . ?
Se1 Bi1 Br2 73.73(3) . 2_677 ?
Br3 Bi1 Br2 173.29(3) . . ?
Br3 Bi1 Br2 93.16(4) . 2_677 ?
Br3 Bi1 Se1 94.85(4) . . ?
Br1 Bi1 Br2 168.32(4) . 2_677 ?
Br1 Bi1 Br2 91.77(4) . . ?
Br1 Bi1 Se1 94.88(4) . . ?
Br1 Bi1 Br3 90.30(5) . . ?
C1 Se1 Bi1 101.2(3) . . ?
C2 N1 C1 109.5(10) . . ?
C11 N1 C1 125.6(9) . . ?
C11 N1 C2 124.9(10) . . ?
C7 N2 C1 108.7(10) . . ?
C8 N2 C1 124.5(10) . . ?
C8 N2 C7 126.7(10) . . ?
N1 C1 Se1 125.3(8) . . ?
N2 C1 Se1 126.1(8) . . ?
N2 C1 N1 108.5(9) . . ?
C2 C7 N2 106.5(11) . . ?
C6 C7 N2 133.3(13) . . ?
C6 C7 C2 120.2(11) . . ?
C7 C2 N1 106.7(10) . . ?
C3 C2 N1 132.6(13) . . ?
C3 C2 C7 120.7(12) . . ?
C12 C11 N1 114.0(10) . . ?
C10 C8 N2 109.9(11) . . ?
C9 C8 N2 109.7(10) . . ?
C9 C8 C10 114.4(12) . . ?
C4 C1aa C6 122.4(15) . . ?
C1aa C6 C7 119.4(15) . . ?
O1 C12 C11 108.6(11) . . ?
C3 C4 C1aa 119.2(13) . . ?
C4 C3 C2 118.0(15) . . ?

loop_
_geom_bond_atom_site_label_1
_geom_bond_atom_site_label_2
_geom_bond_distance
_geom_bond_site_symmetry_2
_geom_bond_publ_flag
Bi1 Br2 2.9642(12) . ?
Bi1 Br2 3.0704(12) 2_677 ?
Bi1 Se1 2.7576(11) . ?
Bi1 Br3 2.8037(13) . ?
Bi1 Br1 2.6788(13) . ?
Se1 C1 1.867(10) . ?
N1 C1 1.338(13) . ?
N1 C2 1.389(13) . ?
N1 C11 1.474(14) . ?
N2 C1 1.367(13) . ?
N2 C7 1.389(13) . ?
N2 C8 1.495(15) . ?
C7 C2 1.401(17) . ?
C7 C6 1.379(16) . ?
C2 C3 1.385(15) . ?
C11 C12 1.471(16) . ?
C8 C10 1.516(17) . ?
C8 C9 1.507(17) . ?
O1 C12 1.409(14) . ?
C1aa C6 1.322(17) . ?
C1aa C4 1.41(2) . ?
C4 C3 1.39(2) . ?

loop_
_smtbx_masks_void_nr
_smtbx_masks_void_average_x
_smtbx_masks_void_average_y
_smtbx_masks_void_average_z
_smtbx_masks_void_volume
_smtbx_masks_void_count_electrons
_smtbx_masks_void_content
1 0.000 0.500 0.500 240.8 45.4 ?
